data_4318837
loop_
_publ_author_name
'Daniel R. Evans'
'Mingsheng Huang'
'James C. Fettinger'
'Tracie L. Williams'

_publ_contact_author_email de44@umail.umd.edu
_publ_contact_author_fax +1-301-314-9121
_publ_contact_author_name 'Prof Daniel R. Evans'
_publ_contact_author_phone +1-301-405-8436
_publ_section_title
;
 Synthesis and Characterization of Diametrically Substituted
 Tetra-O-n-butylcalix[4]arene Ligands and Their Chelated Complexes of
 Titanium, Molybdenum, and Palladium
;
_journal_name_full 'Inorganic Chemistry'
_journal_page_first 5986
_journal_page_last 6000
_journal_paper_doi 10.1021/ic020446b
_journal_volume 41
_journal_year 2002
_chemical_formula_sum 'C76 H80 Mo O10 P2'
_chemical_formula_weight 1311.35
_chemical_name_common '(CO)4Mo[(PPh2OCH2)2-nBu4Clx, 14c'
_chemical_name_systematic
;
  ?
;
_space_group_IT_number 165
_symmetry_cell_setting trigonal
_symmetry_space_group_name_Hall '-P 3 2"c'
_symmetry_space_group_name_H-M 'P -3 c 1'
_atom_sites_solution_hydrogens geom
_atom_sites_solution_primary direct
_atom_sites_solution_secondary difmap
_audit_creation_method SHELXL-97
_cell_angle_alpha 90.00
_cell_angle_beta 90.00
_cell_angle_gamma 120.00
_cell_formula_units_Z 6
_cell_length_a 26.166(9)
_cell_length_b 26.166(9)
_cell_length_c 17.935(11)
_cell_measurement_temperature 173(2)
_cell_volume 10634(8)
_computing_structure_refinement 'SHELXL-97 (Sheldrick, 1997)'
_computing_structure_solution 'SHELXS-97 (Sheldrick, 1990)'
_diffrn_ambient_temperature 173(2)
_diffrn_measured_fraction_theta_full 1.000
_diffrn_measured_fraction_theta_max 1.000
_diffrn_radiation_monochromator graphite
_diffrn_radiation_source 'fine-focus sealed tube'
_diffrn_radiation_type MoK\a
_diffrn_radiation_wavelength 0.71073
_diffrn_reflns_av_R_equivalents 0.0846
_diffrn_reflns_av_sigmaI/netI 0.0366
_diffrn_reflns_limit_h_max 28
_diffrn_reflns_limit_h_min -17
_diffrn_reflns_limit_k_max 25
_diffrn_reflns_limit_k_min -28
_diffrn_reflns_limit_l_max 19
_diffrn_reflns_limit_l_min -19
_diffrn_reflns_number 40785
_diffrn_reflns_theta_full 22.50
_diffrn_reflns_theta_max 22.50
_diffrn_reflns_theta_min 0.90
_exptl_absorpt_coefficient_mu 0.286
_exptl_absorpt_correction_T_max 0.839898
_exptl_absorpt_correction_T_min 0.567799
_exptl_absorpt_correction_type 'Semi-empirical via SADABS'
_exptl_crystal_density_diffrn 1.228
_exptl_crystal_density_method 'not measured'
_exptl_crystal_F_000 4128
_refine_diff_density_max 0.824
_refine_diff_density_min -0.783
_refine_diff_density_rms 0.110
_refine_ls_extinction_coef 0.00032(11)
_refine_ls_extinction_expression Fc^*^=kFc[1+0.001xFc^2^\l^3^/sin(2\q)]^-1/4^
_refine_ls_extinction_method SHELXL
_refine_ls_goodness_of_fit_ref 1.013
_refine_ls_hydrogen_treatment mixed
_refine_ls_matrix_type full
_refine_ls_number_parameters 451
_refine_ls_number_reflns 4648
_refine_ls_number_restraints 0
_refine_ls_restrained_S_all 1.013
_refine_ls_R_factor_all 0.0645
_refine_ls_R_factor_gt 0.0474
_refine_ls_shift/su_max 0.004
_refine_ls_shift/su_mean 0.000
_refine_ls_structure_factor_coef Fsqd
_refine_ls_weighting_details 'calc w=1/[\s^2^(Fo^2^)+(0.0927P)^2^+8.1452P] where P=(Fo^2^+2Fc^2^)/3'
_refine_ls_weighting_scheme calc
_refine_ls_wR_factor_gt 0.1220
_refine_ls_wR_factor_ref 0.1437
_reflns_number_gt 3648
_reflns_number_total 4648
_reflns_threshold_expression >2sigma(I)
_cod_data_source_file ic020446b_02.cif
_cod_data_source_block 14c
_cod_depositor_comments
;
The following automatic conversions were performed:

'_symmetry_cell_setting' value 'Trigonal' changed to 'trigonal'
according to the built-in table from CIF Core dictionary named
'cif_core.dic' version 2.4.1 from 2010-06-29.

Automatic conversion script
Id: cif_fix_values 1646 2011-03-28 12:23:43Z adriana 

2021-04-13
Z value fixed to be consistent with given formula
                 miguel
;
_cod_original_formula_units_Z 3
_cod_original_cell_volume 10635(8)
_cod_database_code 4318837

loop_
_symmetry_equiv_pos_as_xyz
'x, y, z'
'-y, x-y, z'
'-x+y, -x, z'
'y, x, -z+1/2'
'x-y, -y, -z+1/2'
'-x, -x+y, -z+1/2'
'-x, -y, -z'
'y, -x+y, -z'
'x-y, x, -z'
'-y, -x, z-1/2'
'-x+y, y, z-1/2'
'x, x-y, z-1/2'

loop_
_atom_site_label
_atom_site_type_symbol
_atom_site_fract_x
_atom_site_fract_y
_atom_site_fract_z
_atom_site_U_iso_or_equiv
_atom_site_adp_type
_atom_site_occupancy
_atom_site_symmetry_multiplicity
_atom_site_calc_flag
_atom_site_refinement_flags
_atom_site_disorder_assembly
_atom_site_disorder_group
Mo1 Mo 1.0000 0.389375(17) 0.2500 0.0372(2) Uani 1 2 d S . .
P2 P 0.91616(4) 0.40838(4) 0.23702(6) 0.0391(3) Uani 1 1 d . . .
C3 C 1.05736(18) 0.36026(18) 0.2652(2) 0.0490(10) Uani 1 1 d . . .
O4 O 1.08676(15) 0.33972(15) 0.2758(2) 0.0699(9) Uani 1 1 d . . .
C5 C 0.98894(17) 0.39161(17) 0.3618(3) 0.0459(10) Uani 1 1 d . . .
O6 O 0.98226(14) 0.39696(15) 0.42475(18) 0.0653(9) Uani 1 1 d . . .
C7 C 0.84923(16) 0.36157(17) 0.2925(2) 0.0466(10) Uani 1 1 d . . .
C8 C 0.84289(18) 0.31655(19) 0.3381(2) 0.0483(11) Uani 1 1 d . . .
H8 H 0.8740 0.3079 0.3410 0.064(13) Uiso 1 1 calc R . .
C9 C 0.7922(2) 0.2834(2) 0.3798(3) 0.0594(12) Uani 1 1 d . . .
H9 H 0.7889 0.2521 0.4101 0.075(16) Uiso 1 1 calc R . .
C10 C 0.7479(2) 0.2949(3) 0.3783(4) 0.0886(18) Uani 1 1 d . . .
H10 H 0.7133 0.2722 0.4071 0.12(2) Uiso 1 1 calc R . .
C11 C 0.7534(3) 0.3403(3) 0.3340(6) 0.141(4) Uani 1 1 d . . .
H11 H 0.7225 0.3494 0.3335 0.18(3) Uiso 1 1 calc R . .
C12 C 0.8032(2) 0.3733(3) 0.2897(4) 0.107(2) Uani 1 1 d . . .
H12 H 0.8054 0.4034 0.2580 0.081(16) Uiso 1 1 calc R . .
C13 C 0.88729(17) 0.39945(17) 0.1418(2) 0.0432(10) Uani 1 1 d . . .
C14 C 0.86921(18) 0.34577(19) 0.1057(3) 0.0527(11) Uani 1 1 d . . .
H14 H 0.8695 0.3144 0.1320 0.063(13) Uiso 1 1 calc R . .
C15 C 0.8509(2) 0.3377(2) 0.0320(3) 0.0597(12) Uani 1 1 d . . .
H15 H 0.8385 0.3009 0.0082 0.074(15) Uiso 1 1 calc R . .
C16 C 0.85058(19) 0.3831(2) -0.0069(3) 0.0593(12) Uani 1 1 d . . .
H16 H 0.8385 0.3777 -0.0577 0.057(12) Uiso 1 1 calc R . .
C17 C 0.86788(19) 0.4366(2) 0.0282(2) 0.0578(12) Uani 1 1 d . . .
H17 H 0.8672 0.4677 0.0017 0.059(13) Uiso 1 1 calc R . .
C18 C 0.88637(17) 0.44480(18) 0.1027(2) 0.0480(10) Uani 1 1 d . . .
H18 H 0.8983 0.4815 0.1266 0.041(10) Uiso 1 1 calc R . .
O19 O 0.92492(11) 0.47372(11) 0.25439(14) 0.0411(7) Uani 1 1 d . . .
C20 C 0.94560(17) 0.49876(17) 0.3285(2) 0.0407(9) Uani 1 1 d . . .
H20A H 0.9876 0.5100 0.3345 0.033(9) Uiso 1 1 calc R . .
H20B H 0.9223 0.4690 0.3670 0.051(12) Uiso 1 1 calc R . .
C21 C 0.84127(17) 0.61258(19) 0.2700(2) 0.0450(10) Uani 1 1 d . . .
H21A H 0.8010 0.5815 0.2842 0.058(12) Uiso 1 1 calc R . .
H21B H 0.8450 0.6514 0.2807 0.057(12) Uiso 1 1 calc R . .
C22 C 0.88678(16) 0.60553(17) 0.3158(2) 0.0403(9) Uani 1 1 d . . .
C23 C 0.89442(16) 0.55723(17) 0.3030(2) 0.0398(9) Uani 1 1 d . . .
H23 H 0.8687 0.5272 0.2695 0.025(9) Uiso 1 1 calc R . .
C24 C 0.93895(15) 0.55218(16) 0.3383(2) 0.0372(9) Uani 1 1 d . . .
C25 C 0.97813(17) 0.59816(16) 0.3849(2) 0.0391(9) Uani 1 1 d . . .
H25 H 1.0100 0.5960 0.4070 0.041(10) Uiso 1 1 calc R . .
C26 C 0.97173(16) 0.64676(16) 0.3997(2) 0.0378(9) Uani 1 1 d . . .
C27 C 0.92423(17) 0.64868(17) 0.3666(2) 0.0394(9) Uani 1 1 d . . .
C28 C 1.01757(17) 0.69828(16) 0.4461(2) 0.0434(10) Uani 1 1 d . . .
H28A H 1.0092 0.7312 0.4441 0.040(10) Uiso 1 1 calc R . .
H28B H 1.0147 0.6858 0.4987 0.049(11) Uiso 1 1 calc R . .
C29 C 1.07963(17) 0.71946(16) 0.4176(2) 0.0416(9) Uani 1 1 d . . .
C30 C 1.11986(18) 0.70985(17) 0.4567(2) 0.0461(10) Uani 1 1 d . . .
H30 H 1.1100 0.6930 0.5051 0.049(11) Uiso 1 1 calc R . .
C31 C 1.17434(18) 0.72452(18) 0.4262(2) 0.0502(11) Uani 1 1 d . . .
H31 H 1.2021 0.7193 0.4545 0.051(11) Uiso 1 1 calc R . .
C32 C 1.18806(18) 0.74684(17) 0.3541(2) 0.0474(10) Uani 1 1 d . . .
H32 H 1.2247 0.7554 0.3327 0.042(10) Uiso 1 1 calc R . .
C33 C 1.14896(17) 0.75681(16) 0.3128(2) 0.0432(10) Uani 1 1 d . . .
C34 C 1.09630(17) 0.74609(16) 0.3471(2) 0.0414(10) Uani 1 1 d . . .
O35 O 0.91533(11) 0.69577(11) 0.38178(14) 0.0450(7) Uani 1 1 d . . .
C36 C 0.8784(2) 0.6849(2) 0.4469(2) 0.0582(12) Uani 1 1 d . . .
H36A H 0.8989 0.6826 0.4920 0.061(13) Uiso 1 1 calc R . .
H36B H 0.8411 0.6470 0.4413 0.057(13) Uiso 1 1 calc R . .
C37 C 0.8653(3) 0.7345(2) 0.4550(3) 0.0686(14) Uani 1 1 d . . .
H37A H 0.9029 0.7726 0.4533 0.061(13) Uiso 1 1 calc R . .
H37B H 0.8470 0.7315 0.5043 0.077(15) Uiso 1 1 calc R . .
C38 C 0.8241(3) 0.7343(3) 0.3941(4) 0.0928(19) Uani 1 1 d . . .
H38A H 0.8414 0.7347 0.3449 0.10(2) Uiso 1 1 calc R . .
H38B H 0.7859 0.6971 0.3979 0.23(5) Uiso 1 1 calc R . .
C39 C 0.8130(4) 0.7844(4) 0.3974(5) 0.114(2) Uani 1 1 d . . .
H39A H 0.7866 0.7811 0.3566 0.20(4) Uiso 1 1 calc R . .
H39B H 0.8504 0.8216 0.3927 0.17(4) Uiso 1 1 calc R . .
H39C H 0.7945 0.7837 0.4452 0.15(3) Uiso 1 1 calc R . .
O40 O 1.05686(12) 0.75720(11) 0.30881(15) 0.0474(7) Uani 1 1 d . . .
C41 C 1.0759(2) 0.81883(19) 0.2975(3) 0.0589(12) Uani 1 1 d . . .
H41A H 1.0683 0.8250 0.2451 0.076(15) Uiso 1 1 calc R . .
H41B H 1.1190 0.8427 0.3064 0.058(13) Uiso 1 1 calc R . .
C42 C 1.0444(2) 0.8392(2) 0.3487(3) 0.0679(13) Uani 1 1 d . . .
H42A H 1.0543 0.8356 0.4010 0.085(17) Uiso 1 1 calc R . .
H42B H 1.0013 0.8135 0.3423 0.079(16) Uiso 1 1 calc R . .
C43 C 1.0608(3) 0.9023(2) 0.3338(5) 0.103(2) Uani 1 1 d . . .
H43A H 1.0502 0.9059 0.2819 0.10(2) Uiso 1 1 calc R . .
H43B H 1.1040 0.9281 0.3394 0.092(18) Uiso 1 1 calc R . .
C44 C 1.0287(5) 0.9234(4) 0.3885(8) 0.164(4) Uani 1 1 d . . .
H44A H 1.0400 0.9643 0.3772 0.20(4) Uiso 1 1 calc R . .
H44B H 1.0398 0.9207 0.4399 0.27(8) Uiso 1 1 calc R . .
H44C H 0.9859 0.8982 0.3827 0.21(5) Uiso 1 1 calc R . .
C45 C 0.7124(3) 0.3257(4) 0.1146(7) 0.168(4) Uani 1 1 d . . .
H45 H 0.7457 0.3211 0.1235 0.201 Uiso 1 1 calc R . .
C46 C 0.7175(3) 0.3792(4) 0.1082(9) 0.237(7) Uani 1 1 d . . .
H46 H 0.7552 0.4124 0.0985 0.284 Uiso 1 1 calc R . .

loop_
_atom_site_aniso_label
_atom_site_aniso_U_11
_atom_site_aniso_U_22
_atom_site_aniso_U_33
_atom_site_aniso_U_23
_atom_site_aniso_U_13
_atom_site_aniso_U_12
Mo1 0.0338(3) 0.0357(3) 0.0416(3) -0.00005(10) -0.0001(2) 0.01688(15)
P2 0.0360(6) 0.0362(6) 0.0436(6) -0.0054(4) -0.0060(5) 0.0170(5)
C3 0.044(2) 0.043(2) 0.058(3) 0.003(2) 0.006(2) 0.021(2)
O4 0.064(2) 0.069(2) 0.093(3) 0.0067(18) 0.0012(19) 0.0461(19)
C5 0.034(2) 0.046(2) 0.051(3) 0.005(2) -0.005(2) 0.0152(19)
O6 0.063(2) 0.081(2) 0.044(2) 0.0069(17) 0.0005(16) 0.0298(18)
C7 0.034(2) 0.044(2) 0.056(3) -0.014(2) -0.0034(19) 0.0151(19)
C8 0.045(2) 0.057(3) 0.037(2) -0.005(2) -0.0007(19) 0.021(2)
C9 0.052(3) 0.063(3) 0.047(3) -0.010(2) 0.005(2) 0.016(2)
C10 0.055(3) 0.063(4) 0.127(5) -0.003(3) 0.032(3) 0.014(3)
C11 0.048(4) 0.098(5) 0.284(12) 0.031(6) 0.046(5) 0.041(4)
C12 0.046(3) 0.074(4) 0.204(8) 0.047(5) 0.034(4) 0.032(3)
C13 0.040(2) 0.043(2) 0.048(2) -0.0090(19) -0.0085(18) 0.0217(19)
C14 0.052(3) 0.048(3) 0.057(3) -0.015(2) -0.016(2) 0.024(2)
C15 0.056(3) 0.055(3) 0.063(3) -0.021(2) -0.015(2) 0.024(2)
C16 0.053(3) 0.067(3) 0.049(3) -0.011(2) -0.012(2) 0.023(2)
C17 0.060(3) 0.057(3) 0.054(3) -0.005(2) -0.014(2) 0.028(2)
C18 0.049(2) 0.045(2) 0.049(3) -0.011(2) -0.015(2) 0.022(2)
O19 0.0445(15) 0.0385(15) 0.0413(15) -0.0087(12) -0.0100(12) 0.0214(12)
C20 0.041(2) 0.044(2) 0.041(2) -0.0090(19) -0.0102(18) 0.0246(19)
C21 0.040(2) 0.059(3) 0.043(2) -0.003(2) -0.0022(19) 0.030(2)
C22 0.040(2) 0.051(2) 0.034(2) -0.0014(18) 0.0016(17) 0.0259(19)
C23 0.035(2) 0.044(2) 0.037(2) -0.0088(18) -0.0032(17) 0.0175(18)
C24 0.033(2) 0.041(2) 0.036(2) -0.0039(17) -0.0008(17) 0.0173(18)
C25 0.040(2) 0.046(2) 0.034(2) -0.0003(18) -0.0034(18) 0.0247(19)
C26 0.043(2) 0.043(2) 0.027(2) 0.0005(17) 0.0020(17) 0.0211(19)
C27 0.046(2) 0.046(2) 0.032(2) 0.0026(18) 0.0064(18) 0.028(2)
C28 0.054(3) 0.042(2) 0.037(2) -0.0058(18) -0.0050(19) 0.025(2)
C29 0.043(2) 0.037(2) 0.041(2) -0.0082(18) -0.0090(19) 0.0170(18)
C30 0.051(3) 0.047(2) 0.037(2) -0.0036(19) -0.010(2) 0.022(2)
C31 0.046(3) 0.054(3) 0.047(3) -0.001(2) -0.014(2) 0.022(2)
C32 0.042(2) 0.046(2) 0.047(3) -0.005(2) -0.007(2) 0.017(2)
C33 0.042(2) 0.033(2) 0.043(2) -0.0036(17) -0.0077(19) 0.0102(18)
C34 0.044(2) 0.036(2) 0.040(2) -0.0076(18) -0.0124(19) 0.0170(19)
O35 0.0526(16) 0.0516(16) 0.0410(16) -0.0054(12) 0.0018(13) 0.0338(14)
C36 0.077(3) 0.071(3) 0.042(3) -0.005(2) 0.008(2) 0.049(3)
C37 0.091(4) 0.076(4) 0.061(3) -0.003(3) 0.013(3) 0.059(3)
C38 0.125(5) 0.111(5) 0.084(4) 0.002(4) 0.017(4) 0.090(5)
C39 0.135(7) 0.131(7) 0.118(6) 0.034(5) 0.037(5) 0.100(6)
O40 0.0466(16) 0.0435(16) 0.0482(16) 0.0029(13) -0.0101(13) 0.0197(13)
C41 0.067(3) 0.050(3) 0.060(3) 0.005(2) -0.013(2) 0.029(3)
C42 0.071(3) 0.061(3) 0.073(3) -0.016(3) -0.024(3) 0.035(3)
C43 0.087(5) 0.060(4) 0.167(7) -0.017(4) -0.024(4) 0.041(3)
C44 0.154(9) 0.089(6) 0.281(14) -0.052(7) -0.021(8) 0.085(7)
C45 0.075(6) 0.105(6) 0.339(14) 0.003(8) 0.031(7) 0.056(5)
C46 0.064(5) 0.128(8) 0.53(2) 0.157(11) 0.087(8) 0.056(5)

loop_
_atom_type_symbol
_atom_type_description
_atom_type_scat_dispersion_real
_atom_type_scat_dispersion_imag
_atom_type_scat_source
C C 0.0033 0.0016 'International Tables Vol C Tables 4.2.6.8 and 6.1.1.4'
H H 0.0000 0.0000 'International Tables Vol C Tables 4.2.6.8 and 6.1.1.4'
O O 0.0106 0.0060 'International Tables Vol C Tables 4.2.6.8 and 6.1.1.4'
P P 0.1023 0.0942 'International Tables Vol C Tables 4.2.6.8 and 6.1.1.4'
Mo Mo -1.6832 0.6857 'International Tables Vol C Tables 4.2.6.8 and 6.1.1.4'

loop_
_geom_angle_atom_site_label_1
_geom_angle_atom_site_label_2
_geom_angle_atom_site_label_3
_geom_angle
_geom_angle_site_symmetry_1
_geom_angle_site_symmetry_3
_geom_angle_publ_flag
C3 Mo1 C3 82.6(2) 6_765 . ?
C3 Mo1 C5 97.40(17) 6_765 . ?
C3 Mo1 C5 91.23(17) . . ?
C3 Mo1 C5 91.23(17) 6_765 6_765 ?
C3 Mo1 C5 97.40(17) . 6_765 ?
C5 Mo1 C5 168.5(2) . 6_765 ?
C3 Mo1 P2 170.43(12) 6_765 6_765 ?
C3 Mo1 P2 88.61(12) . 6_765 ?
C5 Mo1 P2 86.43(11) . 6_765 ?
C5 Mo1 P2 86.22(12) 6_765 6_765 ?
C3 Mo1 P2 88.61(12) 6_765 . ?
C3 Mo1 P2 170.43(12) . . ?
C5 Mo1 P2 86.22(11) . . ?
C5 Mo1 P2 86.43(11) 6_765 . ?
P2 Mo1 P2 100.42(5) 6_765 . ?
O19 P2 C13 98.27(16) . . ?
O19 P2 C7 100.44(16) . . ?
C13 P2 C7 102.91(18) . . ?
O19 P2 Mo1 120.88(10) . . ?
C13 P2 Mo1 114.15(13) . . ?
C7 P2 Mo1 117.06(14) . . ?
O4 C3 Mo1 174.9(4) . . ?
O6 C5 Mo1 174.4(4) . . ?
C8 C7 C12 117.8(4) . . ?
C8 C7 P2 123.8(3) . . ?
C12 C7 P2 118.4(4) . . ?
C7 C8 C9 121.6(4) . . ?
C10 C9 C8 121.0(5) . . ?
C9 C10 C11 118.6(5) . . ?
C10 C11 C12 121.7(6) . . ?
C7 C12 C11 119.2(6) . . ?
C18 C13 C14 118.9(4) . . ?
C18 C13 P2 122.9(3) . . ?
C14 C13 P2 118.0(3) . . ?
C15 C14 C13 120.9(4) . . ?
C16 C15 C14 120.1(4) . . ?
C15 C16 C17 119.9(4) . . ?
C16 C17 C18 120.1(4) . . ?
C13 C18 C17 120.2(4) . . ?
C20 O19 P2 117.9(2) . . ?
O19 C20 C24 109.5(3) . . ?
C33 C21 C22 109.9(3) 6_765 . ?
C23 C22 C27 118.6(3) . . ?
C23 C22 C21 119.6(3) . . ?
C27 C22 C21 121.6(3) . . ?
C24 C23 C22 121.3(4) . . ?
C23 C24 C25 118.6(3) . . ?
C23 C24 C20 121.9(3) . . ?
C25 C24 C20 119.5(3) . . ?
C26 C25 C24 121.9(3) . . ?
C25 C26 C27 117.8(3) . . ?
C25 C26 C28 120.8(3) . . ?
C27 C26 C28 121.2(3) . . ?
O35 C27 C22 118.8(3) . . ?
O35 C27 C26 119.6(3) . . ?
C22 C27 C26 121.5(3) . . ?
C29 C28 C26 111.3(3) . . ?
C30 C29 C34 118.0(4) . . ?
C30 C29 C28 122.2(4) . . ?
C34 C29 C28 119.7(3) . . ?
C29 C30 C31 121.1(4) . . ?
C30 C31 C32 119.7(4) . . ?
C33 C32 C31 121.0(4) . . ?
C32 C33 C34 118.0(4) . . ?
C32 C33 C21 121.3(4) . 6_765 ?
C34 C33 C21 120.2(3) . 6_765 ?
O40 C34 C29 118.1(4) . . ?
O40 C34 C33 120.0(3) . . ?
C29 C34 C33 121.7(4) . . ?
C27 O35 C36 112.0(3) . . ?
O35 C36 C37 109.0(4) . . ?
C36 C37 C38 113.0(4) . . ?
C39 C38 C37 114.7(6) . . ?
C34 O40 C41 115.2(3) . . ?
O40 C41 C42 111.5(4) . . ?
C41 C42 C43 112.1(5) . . ?
C42 C43 C44 111.5(7) . . ?
C46 C45 C46 116.2(10) 3_665 . ?
C45 C46 C45 122.2(8) 2_655 . ?

loop_
_geom_bond_atom_site_label_1
_geom_bond_atom_site_label_2
_geom_bond_distance
_geom_bond_site_symmetry_2
_geom_bond_publ_flag
Mo1 C3 2.013(5) 6_765 ?
Mo1 C3 2.013(5) . ?
Mo1 C5 2.032(5) . ?
Mo1 C5 2.032(5) 6_765 ?
Mo1 P2 2.4910(13) 6_765 ?
Mo1 P2 2.4910(13) . ?
P2 O19 1.637(3) . ?
P2 C13 1.835(4) . ?
P2 C7 1.847(4) . ?
C3 O4 1.154(5) . ?
C5 O6 1.161(5) . ?
C7 C8 1.374(6) . ?
C7 C12 1.385(7) . ?
C8 C9 1.387(6) . ?
C9 C10 1.335(7) . ?
C10 C11 1.375(9) . ?
C11 C12 1.396(9) . ?
C13 C18 1.388(6) . ?
C13 C14 1.397(6) . ?
C14 C15 1.385(6) . ?
C15 C16 1.382(6) . ?
C16 C17 1.389(6) . ?
C17 C18 1.400(6) . ?
O19 C20 1.461(4) . ?
C20 C24 1.503(5) . ?
C21 C33 1.523(5) 6_765 ?
C21 C22 1.531(5) . ?
C22 C23 1.394(5) . ?
C22 C27 1.400(5) . ?
C23 C24 1.389(5) . ?
C24 C25 1.401(5) . ?
C25 C26 1.389(5) . ?
C26 C27 1.401(5) . ?
C26 C28 1.527(5) . ?
C27 O35 1.391(4) . ?
C28 C29 1.518(6) . ?
C29 C30 1.389(6) . ?
C29 C34 1.403(6) . ?
C30 C31 1.390(6) . ?
C31 C32 1.390(6) . ?
C32 C33 1.390(6) . ?
C33 C34 1.403(6) . ?
C33 C21 1.523(5) 6_765 ?
C34 O40 1.386(5) . ?
O35 C36 1.451(5) . ?
C36 C37 1.506(6) . ?
C37 C38 1.532(8) . ?
C38 C39 1.480(8) . ?
O40 C41 1.444(5) . ?
C41 C42 1.500(7) . ?
C42 C43 1.507(7) . ?
C43 C44 1.560(11) . ?
C45 C46 1.245(9) 3_665 ?
C45 C46 1.344(10) . ?
C46 C45 1.245(9) 2_655 ?
